data_4020030
loop_
_publ_author_name
'Kazuaki Katakawa'
'Mariko Kitajima'
'Norio Aimi'
'Hiroko Seki'
'Kentaro Yamaguchi'
'Kazuo Furihata'
'Takashi Harayama'
'Hiromitsu Takayama'

_journal_name_full 'Journal of Organic Chemistry'
_journal_page_first 658
_journal_page_last 663
_journal_paper_doi 10.1021/jo0483825
_journal_volume 70
_journal_year 2005
_chemical_formula_sum 'C19 H31 N O3'
_chemical_formula_weight 321.46
_space_group_IT_number 4
_symmetry_cell_setting monoclinic
_symmetry_space_group_name_Hall 'P 2yb'
_symmetry_space_group_name_H-M 'P 1 21 1'
_cell_angle_alpha 90
_cell_angle_beta 104(3)
_cell_angle_gamma 90
_cell_formula_units_Z 4
_cell_length_a 7.698(2)
_cell_length_b 20.700(5)
_cell_length_c 11.647(3)
_cell_measurement_temperature 100.2
_cell_volume 1798(26)
_diffrn_detector_area_resol_mean ?
_diffrn_measured_fraction_theta_full 0.9101
_diffrn_measured_fraction_theta_max 0.9101
_diffrn_measurement_device_type 'Bruker Smart1000 CCD'
_diffrn_measurement_method \w
_diffrn_radiation_type 'Mo K\a'
_diffrn_radiation_wavelength 0.7107
_diffrn_reflns_av_R_equivalents 0.051
_diffrn_reflns_limit_h_max 10
_diffrn_reflns_limit_h_min -10
_diffrn_reflns_limit_k_max 23
_diffrn_reflns_limit_k_min -26
_diffrn_reflns_limit_l_max 14
_diffrn_reflns_limit_l_min -14
_diffrn_reflns_number 10698
_diffrn_reflns_theta_full 28.53
_diffrn_reflns_theta_max 28.53
_exptl_absorpt_coefficient_mu 0.079
_exptl_absorpt_correction_type none
_exptl_crystal_colour clear
_exptl_crystal_density_diffrn 1.187
_exptl_crystal_density_meas ?
_exptl_crystal_density_method 'not measured'
_exptl_crystal_description plate
_exptl_crystal_size_max 0.400
_exptl_crystal_size_mid 0.400
_exptl_crystal_size_min 0.300
_exptl_crystal_size_rad ?
_refine_diff_density_max 0.26
_refine_diff_density_min -0.31
_refine_ls_abs_structure_details ?
_refine_ls_abs_structure_Flack 0(1)
_refine_ls_extinction_coef ?
_refine_ls_extinction_method none
_refine_ls_goodness_of_fit_ref 0.949
_refine_ls_hydrogen_treatment noref
_refine_ls_number_parameters 416
_refine_ls_number_reflns 4228
_refine_ls_R_factor_gt 0.0496
_refine_ls_shift/su_max 0.0422
_refine_ls_structure_factor_coef F
_refine_ls_weighting_details 'w = 1/[\s^2^(Fo) + 0.00063|Fo|^2^]'
_refine_ls_weighting_scheme calc
_refine_ls_wR_factor_ref 0.0717
_reflns_number_gt 2994
_reflns_number_total 4281
_reflns_threshold_expression F^2^>2.0\s(F^2^)
_cod_original_sg_symbol_H-M 'P 21'
_cod_database_code 4020030

loop_
_symmetry_equiv_pos_as_xyz
x,y,z
-x,1/2+y,-z

loop_
_atom_site_label
_atom_site_type_symbol
_atom_site_fract_x
_atom_site_fract_y
_atom_site_fract_z
_atom_site_U_iso_or_equiv
_atom_site_adp_type
_atom_site_occupancy
_atom_site_calc_flag
_atom_site_refinement_flags
_atom_site_disorder_assembly
_atom_site_disorder_group
O(1) O 1.1018(5) 0.0361(4) 0.7165(3) 0.0313(10) Uani 1.00 d . . .
O(2) O 1.0417(4) 0.0808(4) 0.5347(3) 0.0165(8) Uani 1.00 d . . .
O(3) O 1.2970(4) 0.0558(4) 0.3597(3) 0.0283(9) Uani 1.00 d . . .
O(4) O 1.1349(5) -0.0490(4) 0.1039(3) 0.0306(10) Uani 1.00 d . . .
O(5) O 1.1195(4) -0.0980(4) -0.0708(3) 0.0157(8) Uani 1.00 d . . .
O(6) O 1.4222(4) -0.1896(4) -0.1692(3) 0.0279(9) Uani 1.00 d . . .
N(1) N 0.8873(5) -0.1631(4) 0.3628(3) 0.0194(9) Uani 1.00 d . . .
N(2) N 1.0857(5) -0.3518(4) 0.0515(3) 0.0194(9) Uani 1.00 d . . .
C(1) C 0.5607(7) 0.1969(5) 0.4275(5) 0.032(1) Uani 1.00 d . . .
C(2) C 0.7065(6) 0.1494(5) 0.4148(4) 0.020(1) Uani 1.00 d . . .
C(3) C 0.6709(6) 0.1210(5) 0.2920(4) 0.020(1) Uani 1.00 d . . .
C(4) C 0.8127(6) 0.0720(4) 0.2773(4) 0.018(1) Uani 1.00 d . . .
C(5) C 0.8520(6) 0.0181(4) 0.3738(4) 0.0146(9) Uani 1.00 d . . .
C(6) C 0.8693(6) 0.0464(4) 0.4986(4) 0.0159(10) Uani 1.00 d . . .
C(7) C 0.7228(6) 0.0948(5) 0.5064(4) 0.018(1) Uani 1.00 d . . .
C(8) C 1.1462(6) 0.0694(5) 0.6435(4) 0.0176(10) Uani 1.00 d . . .
C(9) C 1.3233(6) 0.1030(5) 0.6611(4) 0.023(1) Uani 1.00 d . . .
C(10) C 0.9986(6) 0.1018(5) 0.2807(4) 0.021(1) Uani 1.00 d . . .
C(11) C 1.1346(6) 0.0506(4) 0.3373(4) 0.0182(10) Uani 1.00 d . . .
C(12) C 1.0338(6) -0.0090(4) 0.3612(4) 0.015(1) Uani 1.00 d . . .
C(13) C 1.1367(6) -0.0562(5) 0.4538(4) 0.019(1) Uani 1.00 d . . .
C(14) C 1.1955(6) -0.1178(5) 0.3988(4) 0.021(1) Uani 1.00 d . . .
C(15) C 1.0407(6) -0.1516(5) 0.3111(4) 0.022(1) Uani 1.00 d . . .
C(16) C 0.7126(6) -0.1498(5) 0.2813(4) 0.022(1) Uani 1.00 d . . .
C(17) C 0.6792(6) -0.0787(5) 0.2492(4) 0.019(1) Uani 1.00 d . . .
C(18) C 0.7008(6) -0.0334(5) 0.3556(4) 0.017(1) Uani 1.00 d . . .
C(19) C 0.8892(8) -0.2288(5) 0.4106(5) 0.032(1) Uani 1.00 d . . .
C(20) C 0.6019(7) -0.0500(5) -0.2995(5) 0.031(1) Uani 1.00 d . . .
C(21) C 0.7750(6) -0.0861(5) -0.2472(4) 0.020(1) Uani 1.00 d . . .
C(22) C 0.7952(6) -0.0996(4) -0.1163(4) 0.017(1) Uani 1.00 d . . .
C(23) C 0.9659(6) -0.1372(4) -0.0609(4) 0.0154(10) Uani 1.00 d . . .
C(24) C 0.9800(5) -0.2015(4) -0.1207(4) 0.0122(9) Uani 1.00 d . . .
C(25) C 0.9417(6) -0.1929(4) -0.2596(4) 0.0155(10) Uani 1.00 d . . .
C(26) C 0.7779(6) -0.1507(5) -0.3132(4) 0.019(1) Uani 1.00 d . . .
C(27) C 1.1898(6) -0.0551(5) 0.0159(4) 0.020(1) Uani 1.00 d . . .
C(28) C 1.3377(7) -0.0165(5) -0.0136(4) 0.025(1) Uani 1.00 d . . .
C(29) C 1.1187(6) -0.1697(5) -0.2823(4) 0.020(1) Uani 1.00 d . . .
C(30) C 1.2629(6) -0.1942(5) -0.1796(4) 0.0185(10) Uani 1.00 d . . .
C(31) C 1.1762(6) -0.2270(4) -0.0875(4) 0.0154(10) Uani 1.00 d . . .
C(32) C 1.2956(6) -0.2216(5) 0.0379(4) 0.020(1) Uani 1.00 d . . .
C(33) C 1.3638(6) -0.2843(5) 0.1025(4) 0.025(1) Uani 1.00 d . . .
C(34) C 1.2220(7) -0.3221(5) 0.1479(4) 0.022(1) Uani 1.00 d . . .
C(35) C 0.9034(6) -0.3385(5) 0.0631(4) 0.021(1) Uani 1.00 d . . .
C(36) C 0.8497(6) -0.2684(5) 0.0309(4) 0.021(1) Uani 1.00 d . . .
C(37) C 0.8418(6) -0.2503(4) -0.0961(4) 0.017(1) Uani 1.00 d . . .
C(38) C 1.1188(7) -0.4214(5) 0.0465(5) 0.031(1) Uani 1.00 d . . .
H(1) H 0.5453 0.2355 0.3814 0.0305 Uiso 1.00 calc . . .
H(2) H 0.5765 0.2239 0.5098 0.0305 Uiso 1.00 calc . . .
H(3) H 0.4545 0.1837 0.4186 0.0305 Uiso 1.00 calc . . .
H(4) H 0.8118 0.1729 0.4481 0.0305 Uiso 1.00 calc . . .
H(5) H 0.6682 0.1552 0.2381 0.0305 Uiso 1.00 calc . . .
H(6) H 0.5487 0.1055 0.2644 0.0305 Uiso 1.00 calc . . .
H(7) H 0.7865 0.0515 0.2083 0.0305 Uiso 1.00 calc . . .
H(8) H 0.8636 0.0100 0.5542 0.0305 Uiso 1.00 calc . . .
H(9) H 0.7587 0.1113 0.5804 0.0305 Uiso 1.00 calc . . .
H(10) H 0.6053 0.0767 0.5031 0.0305 Uiso 1.00 calc . . .
H(11) H 1.3067 0.1483 0.6514 0.0284 Uiso 1.00 calc . . .
H(12) H 1.3968 0.0944 0.7384 0.0284 Uiso 1.00 calc . . .
H(13) H 1.3853 0.0878 0.6041 0.0284 Uiso 1.00 calc . . .
H(14) H 1.0017 0.1133 0.2037 0.0305 Uiso 1.00 calc . . .
H(15) H 1.0340 0.1373 0.3362 0.0305 Uiso 1.00 calc . . .
H(16) H 1.0085 -0.0319 0.2944 0.0305 Uiso 1.00 calc . . .
H(17) H 1.0516 -0.0629 0.5131 0.0305 Uiso 1.00 calc . . .
H(18) H 1.2450 -0.0355 0.5083 0.0305 Uiso 1.00 calc . . .
H(19) H 1.2755 -0.1376 0.4700 0.0305 Uiso 1.00 calc . . .
H(20) H 1.2857 -0.1088 0.3602 0.0305 Uiso 1.00 calc . . .
H(21) H 1.0050 -0.1273 0.2401 0.0305 Uiso 1.00 calc . . .
H(22) H 1.0889 -0.1960 0.2693 0.0305 Uiso 1.00 calc . . .
H(23) H 0.7059 -0.1757 0.2069 0.0305 Uiso 1.00 calc . . .
H(24) H 0.6127 -0.1582 0.3159 0.0305 Uiso 1.00 calc . . .
H(25) H 0.7366 -0.0681 0.1907 0.0305 Uiso 1.00 calc . . .
H(26) H 0.5592 -0.0806 0.1944 0.0305 Uiso 1.00 calc . . .
H(27) H 0.7380 -0.0521 0.4246 0.0305 Uiso 1.00 calc . . .
H(28) H 0.5814 0.0003 0.3660 0.0305 Uiso 1.00 calc . . .
H(29) H 0.9480 -0.2297 0.4151 0.0305 Uiso 1.00 calc . . .
H(30) H 0.8756 -0.2619 0.3387 0.0305 Uiso 1.00 calc . . .
H(31) H 0.7986 -0.2342 0.4436 0.0305 Uiso 1.00 calc . . .
H(32) H 1.0751 -0.4271 0.0195 0.0305 Uiso 1.00 calc . . .
H(33) H 1.1269 -0.4384 0.1145 0.0305 Uiso 1.00 calc . . .
H(34) H 1.2246 -0.4224 0.0385 0.0305 Uiso 1.00 calc . . .
H(35) H 1.1604 -0.2988 0.2034 0.0305 Uiso 1.00 calc . . .
H(36) H 1.2967 -0.3571 0.2042 0.0305 Uiso 1.00 calc . . .
H(37) H 1.3831 -0.2995 0.0650 0.0305 Uiso 1.00 calc . . .
H(38) H 1.4592 -0.2770 0.1637 0.0305 Uiso 1.00 calc . . .
H(39) H 1.2467 -0.2017 0.0825 0.0305 Uiso 1.00 calc . . .
H(40) H 1.4018 -0.1975 0.0283 0.0305 Uiso 1.00 calc . . .
H(41) H 1.1593 -0.2754 -0.1073 0.0305 Uiso 1.00 calc . . .
H(42) H 0.7255 -0.2337 -0.1307 0.0201 Uiso 1.00 calc . . .
H(43) H 0.8562 -0.2898 -0.1375 0.0201 Uiso 1.00 calc . . .
H(44) H 0.9225 -0.2236 0.0873 0.0305 Uiso 1.00 calc . . .
H(45) H 0.7470 -0.2629 0.0776 0.0305 Uiso 1.00 calc . . .
H(46) H 0.9021 -0.3461 0.1452 0.0259 Uiso 1.00 calc . . .
H(47) H 0.8226 -0.3672 0.0151 0.0259 Uiso 1.00 calc . . .
H(48) H 0.9215 -0.2349 -0.3025 0.0305 Uiso 1.00 calc . . .
H(49) H 1.1318 -0.1278 -0.3070 0.0305 Uiso 1.00 calc . . .
H(50) H 1.1604 -0.1863 -0.3593 0.0305 Uiso 1.00 calc . . .
H(51) H 0.9982 -0.1510 0.0169 0.0305 Uiso 1.00 calc . . .
H(52) H 0.6801 -0.1301 -0.1121 0.0305 Uiso 1.00 calc . . .
H(53) H 0.7997 -0.0623 -0.0664 0.0305 Uiso 1.00 calc . . .
H(54) H 0.8671 -0.0612 -0.2694 0.0305 Uiso 1.00 calc . . .
H(55) H 0.6146 -0.0311 -0.2586 0.0305 Uiso 1.00 calc . . .
H(56) H 0.5030 -0.0628 -0.2800 0.0305 Uiso 1.00 calc . . .
H(57) H 0.5928 -0.0470 -0.3677 0.0305 Uiso 1.00 calc . . .
H(58) H 0.6693 -0.1742 -0.3106 0.0305 Uiso 1.00 calc . . .
H(59) H 0.7576 -0.1469 -0.4031 0.0305 Uiso 1.00 calc . . .
H(60) H 1.4072 0.0087 0.0553 0.0305 Uiso 1.00 calc . . .
H(61) H 1.2958 0.0090 -0.0820 0.0305 Uiso 1.00 calc . . .
H(62) H 1.3832 -0.0366 -0.0405 0.0305 Uiso 1.00 calc . . .

loop_
_atom_type_symbol
_atom_type_description
_atom_type_scat_dispersion_real
_atom_type_scat_dispersion_imag
_atom_type_scat_source
C C 0.003 0.002
;International Tables for Crystallography
(1992, Vol. C, Tables 4.2.6.8 and 6.1.1.1)
;
H H 0.000 0.000
;International Tables for Crystallography
(1992, Vol. C, Table 6.1.1.2)
;
N N 0.006 0.003
;International Tables for Crystallography
(1992, Vol. C, Tables 4.2.6.8 and 6.1.1.1)
;
O O 0.011 0.006
;International Tables for Crystallography
(1992, Vol. C, Tables 4.2.6.8 and 6.1.1.1)
;
